data_7024842
loop_
_publ_author_name
'Hao, Erhong'
'Wang, Zhaoyun'
'Jiao, Lijuan'
'Wang, Shaowu'

_publ_section_title
;
 &quot;Click&quot; tetradentate ligands.
;
_journal_issue 10
_journal_name_full 'Dalton transactions (Cambridge, England : 2003)'
_journal_page_first 2660
_journal_page_last 2666
_journal_paper_doi 10.1039/b922043g
_journal_volume 39
_journal_year 2010
_chemical_formula_sum 'C28 H34 F6 Mn N8 O6 S2'
_chemical_formula_weight 811.67
_chemical_name_systematic
;
?
;
_space_group_IT_number 7
_symmetry_cell_setting monoclinic
_symmetry_space_group_name_Hall 'P -2yc'
_symmetry_space_group_name_H-M 'P 1 c 1'
_atom_sites_solution_hydrogens geom
_atom_sites_solution_primary direct
_atom_sites_solution_secondary difmap
_audit_creation_method SHELXL-97
_cell_angle_alpha 90.00
_cell_angle_beta 115.806(2)
_cell_angle_gamma 90.00
_cell_formula_units_Z 2
_cell_length_a 10.3766(19)
_cell_length_b 21.576(4)
_cell_length_c 9.2436(17)
_cell_measurement_reflns_used 8738
_cell_measurement_temperature 293(2)
_cell_measurement_theta_max 27.44
_cell_measurement_theta_min 2.38
_cell_volume 1863.1(6)
_computing_cell_refinement 'Bruker SMART'
_computing_data_collection 'Bruker SMART'
_computing_data_reduction 'Bruker SAINT'
_computing_molecular_graphics 'Bruker SHELXTL'
_computing_publication_material 'Bruker SHELXTL'
_computing_structure_refinement 'SHELXL-97 (Sheldrick, 1997)'
_computing_structure_solution 'SHELXS-97 (Sheldrick, 1990)'
_diffrn_ambient_temperature 293(2)
_diffrn_measured_fraction_theta_full 0.998
_diffrn_measured_fraction_theta_max 0.998
_diffrn_measurement_device_type 'CCD area detector'
_diffrn_measurement_method 'phi and omega scans'
_diffrn_radiation_monochromator graphite
_diffrn_radiation_source 'fine-focus sealed tube'
_diffrn_radiation_type MoK\a
_diffrn_radiation_wavelength 0.71073
_diffrn_reflns_av_R_equivalents 0.0350
_diffrn_reflns_av_sigmaI/netI 0.0433
_diffrn_reflns_limit_h_max 12
_diffrn_reflns_limit_h_min -11
_diffrn_reflns_limit_k_max 25
_diffrn_reflns_limit_k_min -25
_diffrn_reflns_limit_l_max 8
_diffrn_reflns_limit_l_min -10
_diffrn_reflns_number 12744
_diffrn_reflns_theta_full 25.00
_diffrn_reflns_theta_max 25.00
_diffrn_reflns_theta_min 1.89
_exptl_absorpt_coefficient_mu 0.546
_exptl_absorpt_correction_T_max 0.8987
_exptl_absorpt_correction_T_min 0.7719
_exptl_absorpt_correction_type multi-scan
_exptl_absorpt_process_details sadabs
_exptl_crystal_colour yellow
_exptl_crystal_density_diffrn 1.441
_exptl_crystal_density_method 'not measured'
_exptl_crystal_description needle
_exptl_crystal_F_000 828
_exptl_crystal_size_max 0.45
_exptl_crystal_size_mid 0.15
_exptl_crystal_size_min 0.15
_refine_diff_density_max 0.418
_refine_diff_density_min -0.356
_refine_diff_density_rms 0.082
_refine_ls_abs_structure_details 'Flack H D (1983), Acta Cryst. A39, 876-881'
_refine_ls_abs_structure_Flack 0.22(3)
_refine_ls_extinction_coef 0.009(2)
_refine_ls_extinction_expression Fc^*^=kFc[1+0.001xFc^2^\l^3^/sin(2\q)]^-1/4^
_refine_ls_extinction_method SHELXL
_refine_ls_goodness_of_fit_ref 1.073
_refine_ls_hydrogen_treatment mixed
_refine_ls_matrix_type full
_refine_ls_number_parameters 530
_refine_ls_number_reflns 5635
_refine_ls_number_restraints 110
_refine_ls_restrained_S_all 1.095
_refine_ls_R_factor_all 0.0655
_refine_ls_R_factor_gt 0.0627
_refine_ls_shift/su_max 0.000
_refine_ls_shift/su_mean 0.000
_refine_ls_structure_factor_coef Fsqd
_refine_ls_weighting_details 'calc w=1/[\s^2^(Fo^2^)+(0.1322P)^2^+1.2630P] where P=(Fo^2^+2Fc^2^)/3'
_refine_ls_weighting_scheme calc
_refine_ls_wR_factor_gt 0.1931
_refine_ls_wR_factor_ref 0.1966
_reflns_number_gt 5278
_reflns_number_total 5635
_reflns_threshold_expression >2sigma(I)
_cod_data_source_file b922043g.txt
_cod_data_source_block mn-2
_cod_depositor_comments
;
The following automatic conversions were performed:

'_symmetry_cell_setting' value 'Monoclinic' changed to 'monoclinic'
according to /home/saulius/struct/CIF-dictionaries/cif_core.dic
dictionary named 'cif_core.dic' version 2.4.2 from 2011-04-26.

Automatic conversion script
Id: cif_fix_values 1891 2012-01-12 08:04:46Z andrius 
;
_cod_original_cell_volume 1863.2(6)
_cod_original_sg_symbol_H-M 'Pc '
_cod_database_code 7024842

loop_
_symmetry_equiv_pos_as_xyz
'x, y, z'
'x, -y, z+1/2'

loop_
_atom_site_label
_atom_site_type_symbol
_atom_site_fract_x
_atom_site_fract_y
_atom_site_fract_z
_atom_site_U_iso_or_equiv
_atom_site_adp_type
_atom_site_occupancy
_atom_site_symmetry_multiplicity
_atom_site_calc_flag
_atom_site_refinement_flags
_atom_site_disorder_assembly
_atom_site_disorder_group
C1 C 0.4375(12) 0.5118(4) 0.8706(14) 0.097(3) Uani 1 1 d . . .
H1A H 0.4141 0.4826 0.9338 0.146 Uiso 1 1 calc R . .
H1B H 0.4871 0.5465 0.9365 0.146 Uiso 1 1 calc R . .
H1C H 0.4978 0.4923 0.8294 0.146 Uiso 1 1 calc R . .
F1 F 0.2333(8) 0.0897(3) 0.2187(9) 0.124(2) Uani 1 1 d U . .
Mn1 Mn 0.50317(9) 0.26770(4) 0.70754(10) 0.0480(3) Uani 1 1 d . . .
N1 N 0.2335(7) 0.4286(3) 0.6446(8) 0.0632(14) Uani 1 1 d . . .
S1 S 0.25227(18) 0.19770(8) 0.3529(2) 0.0617(5) Uani 1 1 d . . .
C2 C 0.3042(10) 0.5337(3) 0.7349(12) 0.075(2) Uani 1 1 d . . .
F2 F 0.4417(9) 0.1288(4) 0.3167(12) 0.139(3) Uani 1 1 d U . .
N2 N 0.3466(6) 0.4042(3) 0.6287(8) 0.0583(13) Uani 1 1 d . . .
S2 S 0.7189(2) 0.33432(10) 0.5469(2) 0.0699(5) Uani 1 1 d . . .
C3 C 0.2693(11) 0.5966(4) 0.7138(12) 0.084(2) Uani 1 1 d . . .
H3 H 0.3330 0.6253 0.7835 0.101 Uiso 1 1 calc R . .
N3 N 0.3482(7) 0.3449(3) 0.6626(8) 0.0587(13) Uani 1 1 d . . .
O3 O 0.3680(7) 0.2219(3) 0.4929(9) 0.099(2) Uani 1 1 d U A .
C4 C 0.1440(13) 0.6169(5) 0.5934(15) 0.092(3) Uani 1 1 d . . .
H4 H 0.1226 0.6590 0.5847 0.111 Uiso 1 1 calc R . .
F4 F 0.7009(16) 0.2192(5) 0.4428(19) 0.093(4) Uani 0.589(18) 1 d PU A 1
F5 F 0.8963(15) 0.2805(8) 0.4699(19) 0.094(4) Uani 0.589(18) 1 d PU A 1
F6 F 0.8751(15) 0.2265(8) 0.6681(17) 0.104(4) Uani 0.589(18) 1 d PU A 1
O4 O 0.6168(15) 0.3466(6) 0.3775(12) 0.077(3) Uani 0.589(18) 1 d PU A 1
O6 O 0.8178(15) 0.3835(7) 0.6144(17) 0.096(4) Uani 0.589(18) 1 d PU A 1
O2 O 0.214(3) 0.2279(10) 0.199(3) 0.098(5) Uani 0.589(18) 1 d PU A 1
F6' F 0.737(3) 0.2167(12) 0.514(3) 0.108(7) Uani 0.411(18) 1 d PU A 2
F4' F 0.874(2) 0.2537(8) 0.452(2) 0.074(4) Uani 0.411(18) 1 d PU A 2
F5' F 0.9095(15) 0.2632(9) 0.7068(18) 0.083(4) Uani 0.411(18) 1 d PU A 2
O6' O 0.875(2) 0.3436(11) 0.695(3) 0.105(6) Uani 0.411(18) 1 d PU A 2
O4' O 0.702(3) 0.3587(10) 0.416(3) 0.101(6) Uani 0.411(18) 1 d PU A 2
O2' O 0.254(5) 0.219(2) 0.217(6) 0.131(15) Uani 0.411(18) 1 d PU A 2
O1 O 0.1312(7) 0.1833(3) 0.3763(10) 0.098(2) Uani 1 1 d U A .
N4 N 0.3681(8) 0.2403(3) 0.8437(9) 0.0688(16) Uani 1 1 d . . .
C5 C 0.0521(11) 0.5776(4) 0.4882(12) 0.083(2) Uani 1 1 d . . .
H5 H -0.0316 0.5931 0.4066 0.099 Uiso 1 1 calc R . .
N5 N 0.6607(8) 0.2937(3) 0.9729(7) 0.0695(17) Uani 1 1 d . . .
O5 O 0.6373(7) 0.3180(3) 0.6313(9) 0.0874(17) Uani 1 1 d U A .
C6 C 0.0773(9) 0.5133(4) 0.4965(10) 0.072(2) Uani 1 1 d . . .
N6 N 0.6628(5) 0.1905(2) 0.8021(6) 0.0528(12) Uani 1 1 d . . .
C7 C -0.0275(12) 0.4703(5) 0.3792(14) 0.099(3) Uani 1 1 d . . .
H7A H 0.0226 0.4383 0.3522 0.148 Uiso 1 1 calc R . .
H7B H -0.0878 0.4927 0.2839 0.148 Uiso 1 1 calc R . .
H7C H -0.0852 0.4519 0.4256 0.148 Uiso 1 1 calc R . .
N7 N 0.6659(6) 0.1315(2) 0.7647(6) 0.0551(13) Uani 1 1 d . . .
C8 C 0.2048(9) 0.4955(4) 0.6241(10) 0.0685(18) Uani 1 1 d . . .
N8 N 0.7854(6) 0.1074(3) 0.8812(7) 0.0609(14) Uani 1 1 d . . .
C9 C 0.1647(8) 0.3850(3) 0.6895(11) 0.070(2) Uani 1 1 d . . .
H9 H 0.0832 0.3900 0.7063 0.084 Uiso 1 1 calc R . .
C10 C 0.2421(8) 0.3316(3) 0.7047(10) 0.0651(18) Uani 1 1 d . . .
C11 C 0.2260(11) 0.2675(3) 0.7552(15) 0.086(3) Uani 1 1 d . . .
H11A H 0.1762 0.2687 0.8228 0.103 Uiso 1 1 calc R . .
H11B H 0.1704 0.2425 0.6613 0.103 Uiso 1 1 calc R . .
C12 C 0.3534(12) 0.1724(4) 0.8577(15) 0.091(3) Uani 1 1 d . . .
H12A H 0.2888 0.1645 0.9047 0.137 Uiso 1 1 calc R . .
H12B H 0.4454 0.1549 0.9245 0.137 Uiso 1 1 calc R . .
H12C H 0.3165 0.1539 0.7528 0.137 Uiso 1 1 calc R . .
C13 C 0.4341(15) 0.2698(4) 1.0008(13) 0.092(3) Uani 1 1 d . . .
H13A H 0.3840 0.2896 1.0499 0.110 Uiso 1 1 calc R . .
C14 C 0.5945(13) 0.2638(4) 1.0731(10) 0.081(2) Uani 1 1 d . . .
H14A H 0.6195 0.2201 1.0864 0.098 Uiso 1 1 calc R . .
H14B H 0.6352 0.2826 1.1789 0.098 Uiso 1 1 calc R . .
C15 C 0.6734(12) 0.3616(4) 1.0054(13) 0.094(3) Uani 1 1 d . . .
H15A H 0.7406 0.3689 1.1150 0.141 Uiso 1 1 calc R . .
H15B H 0.5816 0.3780 0.9874 0.141 Uiso 1 1 calc R . .
H15C H 0.7061 0.3817 0.9348 0.141 Uiso 1 1 calc R . .
C16 C 0.7987(10) 0.2681(4) 1.0061(10) 0.077(2) Uani 1 1 d . . .
H16A H 0.8853 0.2888 1.0594 0.093 Uiso 1 1 calc R . .
C17 C 0.7831(7) 0.2033(3) 0.9427(9) 0.0600(16) Uani 1 1 d . . .
C18 C 0.8603(8) 0.1509(4) 0.9961(9) 0.0651(17) Uani 1 1 d . . .
H18 H 0.9448 0.1455 1.0891 0.078 Uiso 1 1 calc R . .
C19 C 0.8196(8) 0.0424(3) 0.8807(9) 0.0628(17) Uani 1 1 d . . .
C20 C 0.9339(10) 0.0247(5) 0.8511(10) 0.080(2) Uani 1 1 d . . .
C21 C 1.0294(13) 0.0709(6) 0.8169(15) 0.107(3) Uani 1 1 d . . .
H21A H 0.9744 0.1069 0.7649 0.161 Uiso 1 1 calc R . .
H21B H 1.0657 0.0519 0.7482 0.161 Uiso 1 1 calc R . .
H21C H 1.1079 0.0829 0.9162 0.161 Uiso 1 1 calc R . .
C22 C 0.9585(15) -0.0396(6) 0.8513(14) 0.104(4) Uani 1 1 d . . .
H22 H 1.0330 -0.0536 0.8297 0.125 Uiso 1 1 calc R . .
C23 C 0.8761(11) -0.0818(5) 0.8824(14) 0.093(3) Uani 1 1 d . . .
H23 H 0.8970 -0.1238 0.8849 0.111 Uiso 1 1 calc R . .
C24 C 0.7625(12) -0.0630(4) 0.9102(13) 0.092(3) Uani 1 1 d . . .
H24 H 0.7049 -0.0922 0.9278 0.110 Uiso 1 1 calc R . .
C25 C 0.7334(8) 0.0010(3) 0.9121(9) 0.0673(18) Uani 1 1 d . . .
C26 C 0.6146(10) 0.0205(4) 0.9502(14) 0.085(2) Uani 1 1 d . . .
H26A H 0.5665 -0.0155 0.9635 0.127 Uiso 1 1 calc R . .
H26B H 0.5480 0.0454 0.8639 0.127 Uiso 1 1 calc R . .
H26C H 0.6523 0.0443 1.0477 0.127 Uiso 1 1 calc R . .
C27 C 0.3195(9) 0.1233(4) 0.3378(11) 0.077(2) Uani 1 1 d . A .
C28 C 0.8067(12) 0.2606(7) 0.5374(14) 0.102(4) Uani 1 1 d . A .
F3 F 0.3590(10) 0.0892(3) 0.4662(11) 0.137(3) Uani 1 1 d U . .
H13B H 0.372(8) 0.248(3) 1.056(9) 0.050(17) Uiso 1 1 d . . .
H16B H 0.829(10) 0.270(3) 1.141(11) 0.07(2) Uiso 1 1 d . . .

loop_
_atom_site_aniso_label
_atom_site_aniso_U_11
_atom_site_aniso_U_22
_atom_site_aniso_U_33
_atom_site_aniso_U_23
_atom_site_aniso_U_13
_atom_site_aniso_U_12
C1 0.099(7) 0.074(5) 0.110(8) -0.030(5) 0.037(6) -0.007(5)
F1 0.120(5) 0.103(4) 0.122(5) -0.049(4) 0.028(4) -0.001(3)
Mn1 0.0417(4) 0.0553(4) 0.0492(5) -0.0074(4) 0.0218(3) -0.0102(3)
N1 0.062(3) 0.059(3) 0.081(4) -0.012(3) 0.042(3) -0.005(2)
S1 0.0468(8) 0.0653(9) 0.0612(10) -0.0088(7) 0.0125(7) -0.0055(7)
C2 0.078(5) 0.060(4) 0.096(6) -0.017(4) 0.048(5) -0.006(3)
F2 0.103(5) 0.151(5) 0.176(6) -0.024(5) 0.074(5) 0.018(4)
N2 0.054(3) 0.063(3) 0.071(4) -0.001(3) 0.038(3) 0.000(2)
S2 0.0714(11) 0.0897(12) 0.0592(10) -0.0173(9) 0.0382(9) -0.0302(10)
C3 0.098(6) 0.061(4) 0.098(6) -0.005(4) 0.048(6) 0.003(4)
N3 0.057(3) 0.059(3) 0.069(4) -0.013(2) 0.036(3) -0.012(2)
O3 0.070(4) 0.101(4) 0.098(4) -0.042(3) 0.010(3) -0.014(3)
C4 0.106(7) 0.076(5) 0.120(8) 0.015(5) 0.072(7) 0.014(5)
F4 0.102(7) 0.067(5) 0.095(7) 0.009(5) 0.030(6) 0.002(4)
F5 0.077(6) 0.114(8) 0.106(7) -0.004(7) 0.055(5) 0.009(6)
F6 0.087(6) 0.130(8) 0.100(7) 0.035(6) 0.046(5) 0.032(6)
O4 0.077(6) 0.092(6) 0.052(5) -0.002(4) 0.019(4) 0.024(5)
O6 0.087(7) 0.104(7) 0.115(8) -0.020(6) 0.060(6) -0.045(6)
O2 0.105(9) 0.097(8) 0.087(8) 0.020(6) 0.038(7) 0.011(7)
F6' 0.097(10) 0.121(10) 0.116(11) -0.018(8) 0.056(8) 0.021(7)
F4' 0.073(7) 0.079(7) 0.079(7) 0.001(6) 0.041(6) 0.001(6)
F5' 0.059(6) 0.107(8) 0.074(7) 0.016(6) 0.021(5) 0.008(6)
O6' 0.088(9) 0.119(10) 0.104(10) -0.022(8) 0.040(7) -0.028(7)
O4' 0.118(11) 0.112(9) 0.099(10) 0.014(7) 0.071(8) 0.001(8)
O2' 0.129(18) 0.141(17) 0.130(17) 0.001(9) 0.062(11) -0.002(10)
O1 0.073(4) 0.103(4) 0.125(5) -0.018(4) 0.048(4) -0.024(3)
N4 0.072(4) 0.063(3) 0.090(5) -0.002(3) 0.052(4) -0.012(3)
C5 0.073(5) 0.092(6) 0.089(6) 0.022(5) 0.041(5) 0.014(5)
N5 0.090(5) 0.057(3) 0.053(3) -0.018(3) 0.023(3) -0.023(3)
O5 0.078(4) 0.089(3) 0.118(5) 0.014(3) 0.064(3) -0.006(3)
C6 0.064(4) 0.080(5) 0.078(5) 0.001(4) 0.035(4) -0.003(3)
N6 0.038(2) 0.061(3) 0.050(3) 0.000(2) 0.009(2) -0.010(2)
C7 0.074(6) 0.107(7) 0.092(7) -0.007(5) 0.015(5) 0.010(5)
N7 0.045(3) 0.060(3) 0.047(3) -0.006(2) 0.007(2) -0.006(2)
C8 0.077(5) 0.071(4) 0.077(5) 0.000(3) 0.052(4) 0.005(3)
N8 0.042(3) 0.073(3) 0.054(3) -0.002(2) 0.008(2) -0.003(2)
C9 0.061(4) 0.070(4) 0.103(6) -0.009(4) 0.057(4) -0.005(3)
C10 0.053(4) 0.066(4) 0.091(5) -0.010(3) 0.045(4) -0.012(3)
C11 0.089(6) 0.058(4) 0.151(9) -0.010(4) 0.090(7) -0.018(4)
C12 0.103(7) 0.064(4) 0.136(9) 0.015(5) 0.079(7) -0.005(4)
C13 0.133(9) 0.090(6) 0.086(6) -0.007(4) 0.079(7) 0.001(5)
C14 0.117(8) 0.084(5) 0.053(4) -0.006(3) 0.047(5) -0.013(5)
C15 0.089(6) 0.066(4) 0.096(7) -0.019(4) 0.010(5) -0.013(4)
C16 0.075(5) 0.083(5) 0.054(4) -0.018(3) 0.009(4) -0.022(4)
C17 0.053(4) 0.063(4) 0.055(4) -0.001(3) 0.015(3) -0.013(3)
C18 0.058(4) 0.072(4) 0.054(4) -0.003(3) 0.013(3) -0.009(3)
C19 0.059(4) 0.064(4) 0.055(4) -0.001(3) 0.015(3) 0.006(3)
C20 0.064(5) 0.100(6) 0.062(5) 0.002(4) 0.015(4) -0.002(4)
C21 0.093(7) 0.143(10) 0.097(7) 0.002(7) 0.052(6) -0.016(6)
C22 0.110(8) 0.117(8) 0.089(7) 0.001(6) 0.048(6) 0.043(7)
C23 0.077(6) 0.081(5) 0.105(7) 0.001(5) 0.025(5) 0.018(5)
C24 0.098(7) 0.063(4) 0.104(7) -0.010(4) 0.034(5) 0.007(4)
C25 0.070(4) 0.060(4) 0.067(4) 0.002(3) 0.026(3) 0.011(3)
C26 0.081(5) 0.078(5) 0.111(7) 0.005(5) 0.055(5) -0.001(4)
C27 0.058(4) 0.084(5) 0.073(5) 0.001(4) 0.014(4) -0.003(4)
C28 0.064(5) 0.169(12) 0.079(6) 0.046(7) 0.037(5) 0.039(7)
F3 0.139(5) 0.105(4) 0.141(5) 0.026(4) 0.038(4) 0.030(4)

loop_
_atom_type_symbol
_atom_type_description
_atom_type_scat_dispersion_real
_atom_type_scat_dispersion_imag
_atom_type_scat_source
C C 0.0033 0.0016 'International Tables Vol C Tables 4.2.6.8 and 6.1.1.4'
H H 0.0000 0.0000 'International Tables Vol C Tables 4.2.6.8 and 6.1.1.4'
N N 0.0061 0.0033 'International Tables Vol C Tables 4.2.6.8 and 6.1.1.4'
O O 0.0106 0.0060 'International Tables Vol C Tables 4.2.6.8 and 6.1.1.4'
F F 0.0171 0.0103 'International Tables Vol C Tables 4.2.6.8 and 6.1.1.4'
S S 0.1246 0.1234 'International Tables Vol C Tables 4.2.6.8 and 6.1.1.4'
Mn Mn 0.3368 0.7283 'International Tables Vol C Tables 4.2.6.8 and 6.1.1.4'

loop_
_geom_angle_atom_site_label_1
_geom_angle_atom_site_label_2
_geom_angle_atom_site_label_3
_geom_angle
C2 C1 H1A 109.5
C2 C1 H1B 109.5
H1A C1 H1B 109.5
C2 C1 H1C 109.5
H1A C1 H1C 109.5
H1B C1 H1C 109.5
O3 Mn1 O5 101.0(3)
O3 Mn1 N3 92.5(3)
O5 Mn1 N3 94.6(2)
O3 Mn1 N6 95.4(2)
O5 Mn1 N6 91.7(2)
N3 Mn1 N6 168.7(2)
O3 Mn1 N4 94.6(3)
O5 Mn1 N4 161.5(3)
N3 Mn1 N4 74.6(2)
N6 Mn1 N4 96.7(2)
O3 Mn1 N5 165.7(3)
O5 Mn1 N5 88.0(3)
N3 Mn1 N5 97.7(2)
N6 Mn1 N5 73.1(2)
N4 Mn1 N5 78.7(3)
C9 N1 N2 111.2(6)
C9 N1 C8 128.3(6)
N2 N1 C8 120.4(6)
O2' S1 O1 126.9(19)
O2' S1 O3 112(2)
O1 S1 O3 113.5(5)
O2' S1 O2 17(2)
O1 S1 O2 111.8(11)
O3 S1 O2 119.0(10)
O2' S1 C27 94(2)
O1 S1 C27 102.7(4)
O3 S1 C27 101.4(4)
O2 S1 C27 106.0(10)
C8 C2 C3 114.6(9)
C8 C2 C1 124.2(7)
C3 C2 C1 121.1(8)
N3 N2 N1 105.9(5)
O4' S2 O6 83.0(13)
O4' S2 O5 139.9(13)
O6 S2 O5 115.7(6)
O4' S2 O4 34.6(11)
O6 S2 O4 112.2(8)
O5 S2 O4 107.5(7)
O4' S2 O6' 115.4(15)
O6 S2 O6' 42.9(8)
O5 S2 O6' 100.5(9)
O4 S2 O6' 149.9(10)
O4' S2 C28 100.3(11)
O6 S2 C28 112.7(8)
O5 S2 C28 103.6(5)
O4 S2 C28 104.1(5)
O6' S2 C28 79.3(9)
C4 C3 C2 121.6(9)
C4 C3 H3 119.2
C2 C3 H3 119.2
N2 N3 C10 110.5(6)
N2 N3 Mn1 134.9(4)
C10 N3 Mn1 113.6(5)
S1 O3 Mn1 167.4(5)
C5 C4 C3 121.1(9)
C5 C4 H4 119.4
C3 C4 H4 119.4
C13 N4 C11 107.8(8)
C13 N4 C12 111.5(8)
C11 N4 C12 109.2(7)
C13 N4 Mn1 107.2(5)
C11 N4 Mn1 107.0(5)
C12 N4 Mn1 113.9(5)
C4 C5 C6 122.1(9)
C4 C5 H5 118.9
C6 C5 H5 118.9
C16 N5 C15 110.0(7)
C16 N5 C14 112.3(7)
C15 N5 C14 108.6(7)
C16 N5 Mn1 107.9(5)
C15 N5 Mn1 113.9(5)
C14 N5 Mn1 104.0(5)
S2 O5 Mn1 161.0(5)
C8 C6 C5 113.9(8)
C8 C6 C7 124.9(8)
C5 C6 C7 121.2(8)
N7 N6 C17 108.8(5)
N7 N6 Mn1 135.3(4)
C17 N6 Mn1 115.5(4)
C6 C7 H7A 109.5
C6 C7 H7B 109.5
H7A C7 H7B 109.5
C6 C7 H7C 109.5
H7A C7 H7C 109.5
H7B C7 H7C 109.5
N6 N7 N8 106.4(5)
C2 C8 C6 126.7(7)
C2 C8 N1 116.8(7)
C6 C8 N1 116.5(7)
N7 N8 C18 111.6(6)
N7 N8 C19 121.0(5)
C18 N8 C19 127.4(6)
N1 C9 C10 104.6(6)
N1 C9 H9 127.7
C10 C9 H9 127.7
N3 C10 C9 107.7(6)
N3 C10 C11 120.3(7)
C9 C10 C11 132.0(7)
N4 C11 C10 109.0(6)
N4 C11 H11A 109.9
C10 C11 H11A 109.9
N4 C11 H11B 109.9
C10 C11 H11B 109.9
H11A C11 H11B 108.3
N4 C12 H12A 109.5
N4 C12 H12B 109.5
H12A C12 H12B 109.5
N4 C12 H12C 109.5
H12A C12 H12C 109.5
H12B C12 H12C 109.5
N4 C13 C14 110.7(8)
N4 C13 H13A 124.6
C14 C13 H13A 124.6
N4 C13 H13B 99(4)
C14 C13 H13B 121(4)
H13A C13 H13B 53.3
C13 C14 N5 113.6(8)
C13 C14 H14A 108.9
N5 C14 H14A 108.9
C13 C14 H14B 108.9
N5 C14 H14B 108.9
H14A C14 H14B 107.7
N5 C15 H15A 109.5
N5 C15 H15B 109.5
H15A C15 H15B 109.5
N5 C15 H15C 109.5
H15A C15 H15C 109.5
H15B C15 H15C 109.5
N5 C16 C17 110.3(6)
N5 C16 H16A 124.8
C17 C16 H16A 124.8
N5 C16 H16B 90(5)
C17 C16 H16B 113(4)
H16A C16 H16B 70.1
C18 C17 N6 109.1(6)
C18 C17 C16 133.9(7)
N6 C17 C16 117.0(7)
C17 C18 N8 104.1(6)
C17 C18 H18 128.0
N8 C18 H18 128.0
C25 C19 C20 123.6(7)
C25 C19 N8 116.3(7)
C20 C19 N8 120.1(7)
C19 C20 C22 116.2(10)
C19 C20 C21 123.2(9)
C22 C20 C21 120.5(11)
C20 C21 H21A 109.5
C20 C21 H21B 109.5
H21A C21 H21B 109.5
C20 C21 H21C 109.5
H21A C21 H21C 109.5
H21B C21 H21C 109.5
C23 C22 C20 121.9(11)
C23 C22 H22 119.1
C20 C22 H22 119.1
C22 C23 C24 120.7(9)
C22 C23 H23 119.6
C24 C23 H23 119.6
C23 C24 C25 119.8(10)
C23 C24 H24 120.1
C25 C24 H24 120.1
C19 C25 C24 117.8(8)
C19 C25 C26 123.2(7)
C24 C25 C26 118.9(8)
C25 C26 H26A 109.5
C25 C26 H26B 109.5
H26A C26 H26B 109.5
C25 C26 H26C 109.5
H26A C26 H26C 109.5
H26B C26 H26C 109.5
F1 C27 F3 106.6(8)
F1 C27 F2 105.4(8)
F3 C27 F2 103.6(8)
F1 C27 S1 115.0(6)
F3 C27 S1 114.6(7)
F2 C27 S1 110.6(7)
F6' C28 F4' 104.8(19)
F6' C28 F6 76.0(16)
F4' C28 F6 106.3(12)
F6' C28 F4 25.2(14)
F4' C28 F4 91.8(13)
F6 C28 F4 100.3(14)
F6' C28 F5 130.8(18)
F4' C28 F5 26.3(8)
F6 C28 F5 112.5(11)
F4 C28 F5 114.5(12)
F6' C28 F5' 109.8(17)
F4' C28 F5' 109.1(12)
F6 C28 F5' 36.3(7)
F4 C28 F5' 134.9(13)
F5 C28 F5' 98.6(12)
F6' C28 S2 115.7(14)
F4' C28 S2 123.0(11)
F6 C28 S2 120.8(11)
F4 C28 S2 108.1(8)
F5 C28 S2 101.2(10)
F5' C28 S2 93.5(11)

loop_
_geom_bond_atom_site_label_1
_geom_bond_atom_site_label_2
_geom_bond_distance
C1 C2 1.483(14)
C1 H1A 0.9600
C1 H1B 0.9600
C1 H1C 0.9600
F1 C27 1.296(10)
Mn1 O3 2.111(6)
Mn1 O5 2.113(6)
Mn1 N3 2.226(6)
Mn1 N6 2.241(5)
Mn1 N4 2.331(7)
Mn1 N5 2.348(6)
N1 C9 1.351(10)
N1 N2 1.352(8)
N1 C8 1.469(10)
S1 O2' 1.35(5)
S1 O1 1.399(7)
S1 O3 1.427(6)
S1 O2 1.45(2)
S1 C27 1.780(9)
C2 C8 1.368(12)
C2 C3 1.395(12)
F2 C27 1.369(12)
N2 N3 1.315(8)
S2 O4' 1.26(2)
S2 O6 1.418(10)
S2 O5 1.424(6)
S2 O4 1.484(10)
S2 O6' 1.62(2)
S2 C28 1.853(14)
C3 C4 1.365(15)
C3 H3 0.9300
N3 C10 1.349(9)
C4 C5 1.329(15)
C4 H4 0.9300
F4 C28 1.39(2)
F5 C28 1.393(19)
F6 C28 1.326(15)
F6' C28 1.15(3)
F4' C28 1.27(2)
F5' C28 1.462(19)
N4 C13 1.454(13)
N4 C11 1.462(13)
N4 C12 1.485(10)
C5 C6 1.407(13)
C5 H5 0.9300
N5 C16 1.438(13)
N5 C15 1.490(10)
N5 C14 1.516(11)
C6 C8 1.390(12)
C6 C7 1.481(13)
N6 N7 1.324(8)
N6 C17 1.382(8)
C7 H7A 0.9600
C7 H7B 0.9600
C7 H7C 0.9600
N7 N8 1.343(8)
N8 C18 1.377(9)
N8 C19 1.447(9)
C9 C10 1.377(11)
C9 H9 0.9300
C10 C11 1.491(10)
C11 H11A 0.9700
C11 H11B 0.9700
C12 H12A 0.9600
C12 H12B 0.9600
C12 H12C 0.9600
C13 C14 1.505(17)
C13 H13A 0.9300
C13 H13B 1.09(8)
C14 H14A 0.9700
C14 H14B 0.9700
C15 H15A 0.9600
C15 H15B 0.9600
C15 H15C 0.9600
C16 C17 1.498(11)
C16 H16A 0.9300
C16 H16B 1.15(9)
C17 C18 1.347(11)
C18 H18 0.9300
C19 C25 1.381(12)
C19 C20 1.382(13)
C20 C22 1.411(15)
C20 C21 1.534(15)
C21 H21A 0.9600
C21 H21B 0.9600
C21 H21C 0.9600
C22 C23 1.362(18)
C22 H22 0.9300
C23 C24 1.372(16)
C23 H23 0.9300
C24 C25 1.415(11)
C24 H24 0.9300
C25 C26 1.482(12)
C26 H26A 0.9600
C26 H26B 0.9600
C26 H26C 0.9600
C27 F3 1.301(12)

loop_
_geom_torsion_atom_site_label_1
_geom_torsion_atom_site_label_2
_geom_torsion_atom_site_label_3
_geom_torsion_atom_site_label_4
_geom_torsion
C9 N1 N2 N3 0.4(8)
C8 N1 N2 N3 176.5(7)
C8 C2 C3 C4 1.3(14)
C1 C2 C3 C4 -177.2(10)
N1 N2 N3 C10 -2.0(8)
N1 N2 N3 Mn1 -169.0(5)
O3 Mn1 N3 N2 -112.0(7)
O5 Mn1 N3 N2 -10.7(7)
N6 Mn1 N3 N2 113.0(11)
N4 Mn1 N3 N2 154.0(7)
N5 Mn1 N3 N2 77.9(7)
O3 Mn1 N3 C10 81.3(6)
O5 Mn1 N3 C10 -177.4(5)
N6 Mn1 N3 C10 -53.7(12)
N4 Mn1 N3 C10 -12.7(5)
N5 Mn1 N3 C10 -88.7(5)
O2' S1 O3 Mn1 114(4)
O1 S1 O3 Mn1 -38(3)
O2 S1 O3 Mn1 97(3)
C27 S1 O3 Mn1 -148(3)
O5 Mn1 O3 S1 -123(3)
N3 Mn1 O3 S1 -28(3)
N6 Mn1 O3 S1 144(3)
N4 Mn1 O3 S1 47(3)
N5 Mn1 O3 S1 108(3)
C2 C3 C4 C5 -2.1(16)
O3 Mn1 N4 C13 -176.8(6)
O5 Mn1 N4 C13 -29.2(12)
N3 Mn1 N4 C13 -85.4(6)
N6 Mn1 N4 C13 87.2(6)
N5 Mn1 N4 C13 16.0(6)
O3 Mn1 N4 C11 -61.3(5)
O5 Mn1 N4 C11 86.2(10)
N3 Mn1 N4 C11 30.1(5)
N6 Mn1 N4 C11 -157.4(5)
N5 Mn1 N4 C11 131.4(5)
O3 Mn1 N4 C12 59.4(7)
O5 Mn1 N4 C12 -153.1(9)
N3 Mn1 N4 C12 150.8(7)
N6 Mn1 N4 C12 -36.6(7)
N5 Mn1 N4 C12 -107.9(7)
C3 C4 C5 C6 1.0(16)
O3 Mn1 N5 C16 69.0(14)
O5 Mn1 N5 C16 -61.0(5)
N3 Mn1 N5 C16 -155.4(5)
N6 Mn1 N5 C16 31.3(5)
N4 Mn1 N5 C16 132.0(5)
O3 Mn1 N5 C15 -168.6(12)
O5 Mn1 N5 C15 61.4(7)
N3 Mn1 N5 C15 -33.0(7)
N6 Mn1 N5 C15 153.7(7)
N4 Mn1 N5 C15 -105.6(7)
O3 Mn1 N5 C14 -50.5(15)
O5 Mn1 N5 C14 179.5(6)
N3 Mn1 N5 C14 85.1(5)
N6 Mn1 N5 C14 -88.2(5)
N4 Mn1 N5 C14 12.5(5)
O4' S2 O5 Mn1 84(2)
O6 S2 O5 Mn1 -165.0(15)
O4 S2 O5 Mn1 68.7(16)
O6' S2 O5 Mn1 -122.5(17)
C28 S2 O5 Mn1 -41.1(16)
O3 Mn1 O5 S2 -32.3(15)
N3 Mn1 O5 S2 -125.8(15)
N6 Mn1 O5 S2 63.6(15)
N4 Mn1 O5 S2 -179.2(11)
N5 Mn1 O5 S2 136.6(15)
C4 C5 C6 C8 0.6(13)
C4 C5 C6 C7 179.2(10)
O3 Mn1 N6 N7 -13.2(7)
O5 Mn1 N6 N7 -114.5(7)
N3 Mn1 N6 N7 121.6(10)
N4 Mn1 N6 N7 82.0(7)
N5 Mn1 N6 N7 158.1(7)
O3 Mn1 N6 C17 174.6(5)
O5 Mn1 N6 C17 73.4(5)
N3 Mn1 N6 C17 -50.6(12)
N4 Mn1 N6 C17 -90.1(5)
N5 Mn1 N6 C17 -14.1(5)
C17 N6 N7 N8 0.8(8)
Mn1 N6 N7 N8 -171.7(5)
C3 C2 C8 C6 0.4(13)
C1 C2 C8 C6 178.9(10)
C3 C2 C8 N1 -177.6(8)
C1 C2 C8 N1 0.9(13)
C5 C6 C8 C2 -1.3(13)
C7 C6 C8 C2 -179.9(10)
C5 C6 C8 N1 176.7(7)
C7 C6 C8 N1 -1.9(13)
C9 N1 C8 C2 109.8(10)
N2 N1 C8 C2 -65.6(10)
C9 N1 C8 C6 -68.4(11)
N2 N1 C8 C6 116.2(8)
N6 N7 N8 C18 0.4(8)
N6 N7 N8 C19 177.7(6)
N2 N1 C9 C10 1.3(9)
C8 N1 C9 C10 -174.4(8)
N2 N3 C10 C9 2.9(9)
Mn1 N3 C10 C9 172.8(6)
N2 N3 C10 C11 -177.5(8)
Mn1 N3 C10 C11 -7.5(10)
N1 C9 C10 N3 -2.4(9)
N1 C9 C10 C11 178.0(10)
C13 N4 C11 C10 73.2(9)
C12 N4 C11 C10 -165.6(8)
Mn1 N4 C11 C10 -41.8(9)
N3 C10 C11 N4 35.3(12)
C9 C10 C11 N4 -145.2(9)
C11 N4 C13 C14 -158.0(7)
C12 N4 C13 C14 82.2(9)
Mn1 N4 C13 C14 -43.1(8)
N4 C13 C14 N5 60.4(9)
C16 N5 C14 C13 -157.3(7)
C15 N5 C14 C13 80.8(9)
Mn1 N5 C14 C13 -40.9(8)
C15 N5 C16 C17 -168.4(7)
C14 N5 C16 C17 70.4(8)
Mn1 N5 C16 C17 -43.6(8)
N7 N6 C17 C18 -1.8(9)
Mn1 N6 C17 C18 172.4(5)
N7 N6 C17 C16 -179.5(7)
Mn1 N6 C17 C16 -5.3(9)
N5 C16 C17 C18 -142.6(9)
N5 C16 C17 N6 34.4(10)
N6 C17 C18 N8 1.9(9)
C16 C17 C18 N8 179.1(9)
N7 N8 C18 C17 -1.4(9)
C19 N8 C18 C17 -178.6(7)
N7 N8 C19 C25 -69.8(9)
C18 N8 C19 C25 107.1(9)
N7 N8 C19 C20 110.7(8)
C18 N8 C19 C20 -72.4(10)
C25 C19 C20 C22 1.1(12)
N8 C19 C20 C22 -179.4(8)
C25 C19 C20 C21 -179.8(8)
N8 C19 C20 C21 -0.3(12)
C19 C20 C22 C23 -1.4(15)
C21 C20 C22 C23 179.5(10)
C20 C22 C23 C24 1.9(17)
C22 C23 C24 C25 -2.2(16)
C20 C19 C25 C24 -1.4(11)
N8 C19 C25 C24 179.1(7)
C20 C19 C25 C26 177.5(8)
N8 C19 C25 C26 -2.0(11)
C23 C24 C25 C19 1.9(13)
C23 C24 C25 C26 -177.1(9)
O2' S1 C27 F1 -68(2)
O1 S1 C27 F1 61.6(9)
O3 S1 C27 F1 179.2(8)
O2 S1 C27 F1 -55.8(13)
O2' S1 C27 F3 168(2)
O1 S1 C27 F3 -62.4(8)
O3 S1 C27 F3 55.2(8)
O2 S1 C27 F3 -179.9(12)
O2' S1 C27 F2 52(2)
O1 S1 C27 F2 -179.1(7)
O3 S1 C27 F2 -61.5(8)
O2 S1 C27 F2 63.4(12)
O4' S2 C28 F6' -108(2)
O6 S2 C28 F6' 165.4(19)
O5 S2 C28 F6' 39.6(19)
O4 S2 C28 F6' -73(2)
O6' S2 C28 F6' 138(2)
O4' S2 C28 F4' 23(2)
O6 S2 C28 F4' -64.1(16)
O5 S2 C28 F4' 170.1(14)
O4 S2 C28 F4' 57.8(17)
O6' S2 C28 F4' -91.6(17)
O4' S2 C28 F6 164(2)
O6 S2 C28 F6 76.8(15)
O5 S2 C28 F6 -49.0(14)
O4 S2 C28 F6 -161.3(15)
O6' S2 C28 F6 49.3(16)
O4' S2 C28 F4 -82.0(17)
O6 S2 C28 F4 -168.7(11)
O5 S2 C28 F4 65.5(10)
O4 S2 C28 F4 -46.8(12)
O6' S2 C28 F4 163.8(13)
O4' S2 C28 F5 38.6(17)
O6 S2 C28 F5 -48.1(12)
O5 S2 C28 F5 -173.9(9)
O4 S2 C28 F5 73.8(12)
O6' S2 C28 F5 -75.6(12)
O4' S2 C28 F5' 138.2(17)
O6 S2 C28 F5' 51.5(11)
O5 S2 C28 F5' -74.3(10)
O4 S2 C28 F5' 173.4(11)
O6' S2 C28 F5' 24.0(12)
